data_4129411
loop_
_publ_author_name
'Huang, Chung-Yang Dennis'
'Doyle, Abigail G.'

_publ_section_title
;
 Electron-deficient olefin ligands enable generation of quaternary carbons
 by Ni-catalyzed cross-coupling.
;
_journal_issue 17
_journal_name_full 'Journal of the American Chemical Society'
_journal_page_first 5638
_journal_page_last 5641
_journal_paper_doi 10.1021/jacs.5b02503
_journal_volume 137
_journal_year 2015
_chemical_formula_sum 'C36 H43 N3 Ni O7 S2'
_chemical_formula_weight 752.56
_chemical_name_common DCY1
_space_group_crystal_system monoclinic
_space_group_IT_number 14
_space_group_name_Hall '-P 2ybc'
_space_group_name_H-M_alt 'P 1 21/c 1'
_atom_sites_solution_hydrogens geom
_atom_sites_solution_primary direct
_atom_sites_solution_secondary difmap
_cell_angle_alpha 90
_cell_angle_beta 99.007(10)
_cell_angle_gamma 90
_cell_formula_units_Z 4
_cell_length_a 16.678(3)
_cell_length_b 14.028(2)
_cell_length_c 14.858(3)
_cell_measurement_reflns_used 9582
_cell_measurement_temperature 100.(2)
_cell_measurement_theta_max 66.1984
_cell_measurement_theta_min 4.8686
_cell_volume 3433.3(11)
_computing_cell_refinement 'SAINT V8.30C (Bruker AXS Inc., 2013)'
_computing_data_collection 'Bruker Instrument Service v2012.12.0.3'
_computing_data_reduction 'SAINT V8.30C (Bruker AXS Inc., 2013)'
_computing_structure_refinement 'SHELXL-97 (Sheldrick, 2008)'
_computing_structure_solution 'SHELXS-97 (Sheldrick, 2008)'
_diffrn_ambient_temperature 100.(2)
_diffrn_detector_area_resol_mean 8.3333
_diffrn_measured_fraction_theta_full 0.980
_diffrn_measured_fraction_theta_max 0.980
_diffrn_radiation_type 'Cu K\a'
_diffrn_radiation_wavelength 1.54178
_diffrn_reflns_av_R_equivalents 0.0852
_diffrn_reflns_av_sigmaI/netI 0.0636
_diffrn_reflns_limit_h_max 17
_diffrn_reflns_limit_h_min -19
_diffrn_reflns_limit_k_max 16
_diffrn_reflns_limit_k_min -16
_diffrn_reflns_limit_l_max 16
_diffrn_reflns_limit_l_min -17
_diffrn_reflns_number 37324
_diffrn_reflns_theta_full 66.53
_diffrn_reflns_theta_max 66.53
_diffrn_reflns_theta_min 4.14
_diffrn_source 'ImuS micro-focus source'
_exptl_absorpt_coefficient_mu 2.401
_exptl_absorpt_correction_T_max 0.77
_exptl_absorpt_correction_T_min 0.59
_exptl_absorpt_correction_type multi-scan
_exptl_absorpt_process_details 'SADABS V2008/1 (Bruker AXS)'
_exptl_crystal_density_diffrn 1.456
_exptl_crystal_density_method 'not measured'
_exptl_crystal_description 'irregular plate'
_exptl_crystal_F_000 1584
_exptl_crystal_size_max 0.170
_exptl_crystal_size_mid 0.140
_exptl_crystal_size_min 0.110
_refine_diff_density_max 1.257
_refine_diff_density_min -0.837
_refine_ls_extinction_method none
_refine_ls_goodness_of_fit_ref 1.074
_refine_ls_hydrogen_treatment mixed
_refine_ls_matrix_type full
_refine_ls_number_parameters 503
_refine_ls_number_reflns 5936
_refine_ls_number_restraints 11
_refine_ls_restrained_S_all 1.073
_refine_ls_R_factor_all 0.0736
_refine_ls_R_factor_gt 0.0657
_refine_ls_shift/su_max 0.062
_refine_ls_shift/su_mean 0.002
_refine_ls_structure_factor_coef Fsqd
_refine_ls_weighting_details 'calc w=1/[\s^2^(Fo^2^)+(0.1140P)^2^+2.3877P] where P=(Fo^2^+2Fc^2^)/3'
_refine_ls_weighting_scheme calc
_refine_ls_wR_factor_gt 0.1664
_refine_ls_wR_factor_ref 0.1762
_reflns_number_gt 5120
_reflns_number_total 5936
_reflns_threshold_expression >2sigma(I)
_cod_data_source_file ja5b02503_si_003.cif
_cod_data_source_block I
_cod_original_cell_volume 3433.3(10)
_cod_database_code 4129411

loop_
_space_group_symop_operation_xyz
'x, y, z'
'-x, y+1/2, -z+1/2'
'-x, -y, -z'
'x, -y-1/2, z-1/2'

loop_
_atom_site_type_symbol
_atom_site_label
_atom_site_fract_x
_atom_site_fract_y
_atom_site_fract_z
_atom_site_U_iso_or_equiv
_atom_site_adp_type
_atom_site_calc_flag
_atom_site_refinement_flags_occupancy
_atom_site_refinement_flags_posn
_atom_site_occupancy
_atom_site_disorder_assembly
_atom_site_disorder_group
Ni Ni2 0.30565(3) 0.97722(3) 0.81990(3) 0.0294(2) Uani d . . 1.0 . .
O O2 0.14983(17) 0.95590(16) 0.55071(15) 0.0443(6) Uani d . . 1.0 . .
C C2 0.2954(2) 0.5928(2) 0.8491(2) 0.0386(7) Uani d . . 1.0 . .
H H2 0.3183 0.5885 0.9117 0.046 Uiso calc . R 1.0 . .
S S1 0.17507(5) 0.85963(5) 0.57206(5) 0.0311(2) Uani d . . 1.0 . .
O O1 0.25611(14) 0.83337(18) 0.56016(15) 0.0418(6) Uani d . . 1.0 . .
N N1 0.15993(15) 0.82962(16) 0.67728(16) 0.0261(5) Uani d . . 1.0 . .
C C1 0.2351(2) 0.6595(2) 0.8203(2) 0.0309(6) Uani d . . 1.0 . .
H H1 0.2167 0.7014 0.8629 0.037 Uiso calc . R 1.0 . .
S S2 0.20595(7) 1.18008(5) 0.99936(5) 0.0458(3) Uani d . . 1.0 . .
C C3 0.3223(2) 0.5321(2) 0.7851(2) 0.0416(8) Uani d . . 1.0 . .
H H3 0.3639 0.4871 0.8047 0.05 Uiso calc . R 1.0 . .
O O3 0.14367(13) 0.85254(14) 0.82435(13) 0.0286(5) Uani d . . 1.0 . .
C C6 0.20187(19) 0.6643(2) 0.7285(2) 0.0281(6) Uani d . . 1.0 . .
O O6 0.1385(2) 1.11660(19) 0.9956(2) 0.0714(10) Uani d . . 1.0 . .
C C7 0.13469(19) 0.7287(2) 0.68281(19) 0.0273(6) Uani d . . 1.0 . .
H H7 0.0859 0.7238 0.7141 0.033 Uiso calc . R 1.0 . .
C C8 0.1147(2) 0.6900(2) 0.5826(2) 0.0342(7) Uani d . . 1.0 . .
H H8 0.0625 0.6537 0.5756 0.041 Uiso calc . R 1.0 . .
N N2 0.22386(17) 1.20487(17) 0.89403(16) 0.0310(6) Uani d . . 1.0 . .
O O4 0.22985(14) 1.17872(14) 0.74544(13) 0.0330(5) Uani d . . 1.0 . .
C C4 0.2893(2) 0.5365(2) 0.6943(2) 0.0406(8) Uani d . . 1.0 . .
H H4 0.3078 0.4945 0.6517 0.049 Uiso calc . R 1.0 . .
C C5 0.2285(2) 0.6032(2) 0.6650(2) 0.0347(7) Uani d . . 1.0 . .
O O5 0.2811(2) 1.1533(2) 1.05496(17) 0.0680(10) Uani d . . 1.0 . .
C C9 0.1847(2) 0.6206(2) 0.5698(2) 0.0417(8) Uani d . . 1.0 . .
H H9A 0.163 0.5603 0.5411 0.05 Uiso calc . R 1.0 . .
H H9B 0.2215 0.6498 0.5314 0.05 Uiso calc . R 1.0 . .
C C10 0.1047(2) 0.7753(2) 0.5185(2) 0.0347(7) Uani d . . 1.0 . .
H H10A 0.0486 0.8006 0.5115 0.042 Uiso calc . R 1.0 . .
H H10B 0.1172 0.7577 0.4577 0.042 Uiso calc . R 1.0 . .
C C11 0.16404(17) 0.8878(2) 0.75586(19) 0.0257(6) Uani d . . 1.0 . .
C C12 0.19570(18) 0.98404(19) 0.7512(2) 0.0264(6) Uani d . . 1.0 . .
H H12 0.1883 1.0162 0.6904 0.032 Uiso calc . R 1.0 . .
C C13 0.20221(18) 1.0429(2) 0.83031(19) 0.0278(6) Uani d . . 1.0 . .
H H13 0.1721 1.0237 0.8806 0.033 Uiso calc . R 1.0 . .
C C14 0.21819(19) 1.1445(2) 0.81783(19) 0.0278(6) Uani d . . 1.0 . .
C C15 0.1802(2) 1.2986(2) 1.0225(2) 0.0388(8) Uani d . . 1.0 . .
H H15A 0.1226 1.3118 0.9981 0.047 Uiso calc . R 1.0 . .
H H15B 0.1897 1.3113 1.0888 0.047 Uiso calc . R 1.0 . .
C C16 0.2363(2) 1.3589(2) 0.9741(2) 0.0355(7) Uani d . . 1.0 . .
H H16 0.2083 1.4202 0.9546 0.043 Uiso calc . R 1.0 . .
C C17 0.2537(2) 1.30403(19) 0.8870(2) 0.0317(7) Uani d . . 1.0 . .
H H17 0.2256 1.3355 0.8304 0.038 Uiso calc . R 1.0 . .
C C18 0.3188(2) 1.3815(3) 1.0320(2) 0.0486(9) Uani d . . 1.0 . .
H H18A 0.3231 1.4501 1.0475 0.058 Uiso calc . R 1.0 . .
H H18B 0.3266 1.3439 1.0892 0.058 Uiso calc . R 1.0 . .
C C19 0.3809(2) 1.3536(2) 0.9723(2) 0.0404(8) Uani d . . 1.0 . .
C C20 0.4643(3) 1.3676(3) 0.9898(3) 0.0500(9) Uani d . . 1.0 . .
H H20 0.4889 1.398 1.0444 0.06 Uiso calc . R 1.0 . .
C C21 0.5104(3) 1.3369(3) 0.9271(3) 0.0533(10) Uani d . . 1.0 . .
H H21 0.5676 1.3459 0.9386 0.064 Uiso calc . R 1.0 . .
C C22 0.4751(3) 1.2926(3) 0.8465(3) 0.0516(10) Uani d . . 1.0 . .
H H22 0.5084 1.2708 0.8044 0.062 Uiso calc . R 1.0 . .
C C23 0.3914(3) 1.2802(2) 0.8275(2) 0.0441(8) Uani d . . 1.0 . .
H H23 0.3667 1.252 0.7719 0.053 Uiso calc . R 1.0 . .
C C24 0.3446(2) 1.3102(2) 0.8923(2) 0.0342(7) Uani d . . 1.0 . .
C C25 0.38346(19) 0.9385(2) 0.7293(2) 0.0321(6) Uani d . . 1.0 . .
H H25 0.3576 0.9368 0.6639 0.039 Uiso calc . R 1.0 . .
C C26 0.4531(2) 1.0080(2) 0.7503(2) 0.0386(7) Uani d . . 1.0 . .
H H26A 0.4369 1.0693 0.7198 0.046 Uiso calc . R 1.0 . .
H H26B 0.4999 0.9831 0.7239 0.046 Uiso calc . R 1.0 . .
C C27 0.4804(2) 1.0267(2) 0.8514(3) 0.0425(8) Uani d . . 1.0 . .
H H27A 0.5164 0.9743 0.8775 0.051 Uiso calc . R 1.0 . .
H H27B 0.5122 1.0866 0.8587 0.051 Uiso calc . R 1.0 . .
C C28 0.4097(2) 1.0348(2) 0.9039(2) 0.0380(7) Uani d . . 1.0 . .
H H28 0.4017 1.0999 0.9283 0.046 Uiso calc . R 1.0 . .
C C29 0.3768(2) 0.9625(2) 0.9483(2) 0.0382(7) Uani d . . 1.0 . .
H H29 0.3498 0.9834 1.0006 0.046 Uiso calc . R 1.0 . .
C C30 0.4023(2) 0.8588(2) 0.9511(2) 0.0439(8) Uani d . . 1.0 . .
H H30A 0.3573 0.8196 0.9673 0.053 Uiso calc . R 1.0 . .
H H30B 0.4495 0.8506 1.0 0.053 Uiso calc . R 1.0 . .
C C31 0.4253(2) 0.8208(2) 0.8615(2) 0.0406(8) Uani d . . 1.0 . .
H H31A 0.4821 0.839 0.858 0.049 Uiso calc . R 1.0 . .
H H31B 0.4223 0.7503 0.8616 0.049 Uiso calc . R 1.0 . .
C C32 0.37062(19) 0.8585(2) 0.7782(2) 0.0335(7) Uani d . . 1.0 . .
H H32 0.3357 0.8091 0.7428 0.04 Uiso calc . R 1.0 . .
C C33A -0.0288(16) 0.9728(12) 0.8383(10) 0.071(5) Uani d P D 0.651(13) A 1
H H33A -0.0408 1.0364 0.8124 0.106 Uiso calc P R 0.651(13) A 1
H H33B 0.028 0.9702 0.8677 0.106 Uiso calc P R 0.651(13) A 1
H H33C -0.0644 0.9596 0.8835 0.106 Uiso calc P R 0.651(13) A 1
C C34A -0.0540(8) 0.8051(7) 0.7979(6) 0.049(3) Uani d P D 0.651(13) A 1
H H34A -0.0689 0.7631 0.7453 0.073 Uiso calc P R 0.651(13) A 1
H H34B -0.0974 0.8047 0.8354 0.073 Uiso calc P R 0.651(13) A 1
H H34C -0.0035 0.7825 0.8343 0.073 Uiso calc P R 0.651(13) A 1
C C35A -0.0324(3) 0.9174(6) 0.6801(5) 0.052(2) Uani d P D 0.651(13) A 1
C C36A -0.0236(15) 1.0191(15) 0.6503(16) 0.084(8) Uani d P D 0.651(13) A 1
H H36A -0.0729 1.0548 0.6567 0.101 Uiso calc P R 0.651(13) A 1
H H36B -0.0153 1.0202 0.5865 0.101 Uiso calc P R 0.651(13) A 1
H H36C 0.0232 1.0485 0.6884 0.101 Uiso calc P R 0.651(13) A 1
N N3A -0.0425(3) 0.9022(5) 0.7663(5) 0.054(2) Uani d P D 0.651(13) A 1
O O7A -0.0337(15) 0.8444(14) 0.6294(9) 0.081(6) Uani d P D 0.651(13) A 1
C C33B -0.022(2) 0.998(2) 0.8212(13) 0.057(7) Uani d P D 0.349(13) A 2
H H33D -0.0072 1.0654 0.8182 0.085 Uiso calc P R 0.349(13) A 2
H H33E 0.0191 0.9647 0.8641 0.085 Uiso calc P R 0.349(13) A 2
H H33F -0.0749 0.9929 0.842 0.085 Uiso calc P R 0.349(13) A 2
C C34B -0.0176(15) 1.0194(17) 0.6553(17) 0.038(7) Uani d P D 0.349(13) A 2
H H34D -0.0321 0.9851 0.5977 0.057 Uiso calc P R 0.349(13) A 2
H H34E 0.039 1.0408 0.6614 0.057 Uiso calc P R 0.349(13) A 2
H H34F -0.0533 1.0748 0.6561 0.057 Uiso calc P R 0.349(13) A 2
C C35B -0.0408(6) 0.8617(8) 0.7150(9) 0.038(3) Uani d P D 0.349(13) A 2
C C36B -0.049(2) 0.800(3) 0.794(2) 0.138(18) Uani d P D 0.349(13) A 2
H H36D -0.0827 0.8315 0.8329 0.165 Uiso calc P R 0.349(13) A 2
H H36E 0.0053 0.7878 0.8289 0.165 Uiso calc P R 0.349(13) A 2
H H36F -0.0736 0.7391 0.7722 0.165 Uiso calc P R 0.349(13) A 2
N N3B -0.0272(6) 0.9556(7) 0.7318(8) 0.046(3) Uani d P D 0.349(13) A 2
O O7B -0.043(3) 0.840(3) 0.6311(18) 0.095(13) Uani d P D 0.349(13) A 2

loop_
_atom_site_aniso_label
_atom_site_aniso_U_11
_atom_site_aniso_U_22
_atom_site_aniso_U_33
_atom_site_aniso_U_12
_atom_site_aniso_U_13
_atom_site_aniso_U_23
Ni2 0.0364(3) 0.0250(3) 0.0255(3) -0.00009(19) 0.0009(2) -0.00179(18)
O2 0.0773(17) 0.0285(11) 0.0251(12) -0.0073(11) 0.0015(11) 0.0041(9)
C2 0.053(2) 0.0265(15) 0.0370(18) 0.0020(13) 0.0100(15) 0.0083(13)
S1 0.0449(5) 0.0287(4) 0.0195(4) -0.0084(3) 0.0046(3) -0.0017(3)
O1 0.0428(13) 0.0544(14) 0.0303(12) -0.0114(11) 0.0120(10) -0.0086(10)
N1 0.0362(14) 0.0206(12) 0.0214(12) -0.0024(9) 0.0040(10) -0.0022(9)
C1 0.0440(18) 0.0227(14) 0.0275(16) 0.0001(12) 0.0105(13) 0.0010(11)
S2 0.0940(7) 0.0235(4) 0.0231(4) 0.0022(4) 0.0193(4) -0.0005(3)
C3 0.054(2) 0.0263(16) 0.048(2) 0.0067(14) 0.0197(16) 0.0075(13)
O3 0.0398(12) 0.0242(10) 0.0232(11) -0.0009(8) 0.0093(8) -0.0022(8)
C6 0.0370(16) 0.0187(13) 0.0302(16) -0.0037(11) 0.0101(12) 0.0004(11)
O6 0.138(3) 0.0374(14) 0.0534(17) -0.0255(16) 0.0600(19) -0.0142(12)
C7 0.0381(16) 0.0212(14) 0.0234(15) -0.0034(11) 0.0070(12) -0.0013(10)
C8 0.0442(18) 0.0294(15) 0.0289(17) -0.0088(13) 0.0052(13) -0.0061(12)
N2 0.0537(16) 0.0168(11) 0.0235(13) -0.0013(10) 0.0089(11) -0.0025(9)
O4 0.0556(14) 0.0223(10) 0.0213(11) -0.0003(9) 0.0064(9) -0.0011(8)
C4 0.061(2) 0.0253(15) 0.041(2) 0.0055(14) 0.0243(16) 0.0003(13)
C5 0.0488(19) 0.0248(14) 0.0337(17) -0.0028(13) 0.0158(14) -0.0045(12)
O5 0.130(3) 0.0443(15) 0.0272(14) 0.0372(17) 0.0035(15) 0.0055(11)
C9 0.063(2) 0.0298(16) 0.0336(18) 0.0012(15) 0.0101(15) -0.0101(13)
C10 0.0448(18) 0.0347(16) 0.0237(15) -0.0084(13) 0.0023(12) -0.0058(12)
C11 0.0296(15) 0.0234(13) 0.0236(14) 0.0018(11) 0.0032(11) -0.0021(11)
C12 0.0315(15) 0.0215(14) 0.0257(15) 0.0023(11) 0.0029(11) -0.0001(10)
C13 0.0381(16) 0.0209(13) 0.0244(15) 0.0001(11) 0.0050(12) -0.0013(11)
C14 0.0399(17) 0.0223(14) 0.0213(15) 0.0015(11) 0.0046(12) -0.0020(11)
C15 0.066(2) 0.0284(15) 0.0231(16) 0.0020(14) 0.0086(14) -0.0063(12)
C16 0.056(2) 0.0236(14) 0.0255(16) 0.0044(13) 0.0029(14) -0.0048(12)
C17 0.057(2) 0.0143(13) 0.0235(15) 0.0003(12) 0.0052(13) -0.0012(10)
C18 0.062(2) 0.050(2) 0.0317(19) -0.0036(17) 0.0004(16) -0.0122(15)
C19 0.057(2) 0.0304(16) 0.0318(18) 0.0016(14) -0.0009(14) 0.0052(13)
C20 0.059(2) 0.046(2) 0.042(2) -0.0012(17) 0.0001(17) 0.0086(16)
C21 0.054(2) 0.043(2) 0.062(3) -0.0045(17) 0.0064(19) 0.0169(18)
C22 0.067(3) 0.0317(18) 0.062(3) -0.0043(16) 0.030(2) 0.0064(16)
C23 0.068(2) 0.0260(16) 0.042(2) -0.0094(15) 0.0203(17) 0.0006(13)
C24 0.055(2) 0.0180(13) 0.0292(16) 0.0013(12) 0.0055(14) 0.0051(11)
C25 0.0326(16) 0.0327(16) 0.0311(16) 0.0019(12) 0.0049(12) -0.0022(12)
C26 0.0399(18) 0.0359(17) 0.0408(19) -0.0064(14) 0.0091(14) -0.0009(14)
C27 0.0412(19) 0.0346(18) 0.049(2) -0.0064(13) -0.0027(15) -0.0011(14)
C28 0.0481(19) 0.0317(16) 0.0301(17) -0.0009(13) -0.0072(13) -0.0043(12)
C29 0.051(2) 0.0351(17) 0.0258(16) -0.0012(14) -0.0033(13) -0.0018(12)
C30 0.057(2) 0.0331(17) 0.0378(19) 0.0005(15) -0.0053(15) 0.0067(14)
C31 0.0456(19) 0.0275(16) 0.046(2) 0.0007(13) -0.0017(15) 0.0034(13)
C32 0.0372(17) 0.0304(15) 0.0322(17) 0.0036(12) 0.0038(13) -0.0061(12)
C33A 0.087(8) 0.059(9) 0.073(7) 0.012(7) 0.032(7) -0.007(6)
C34A 0.046(7) 0.045(5) 0.059(5) -0.001(4) 0.019(4) 0.011(4)
C35A 0.030(3) 0.058(5) 0.065(5) 0.011(3) 0.000(3) -0.007(4)
C36A 0.099(14) 0.081(16) 0.065(12) 0.020(11) -0.008(9) 0.013(10)
N3A 0.044(3) 0.043(4) 0.077(5) 0.002(2) 0.012(3) -0.004(4)
O7A 0.050(8) 0.101(9) 0.083(10) 0.032(7) -0.013(5) -0.047(7)
C33B 0.060(14) 0.054(14) 0.055(11) 0.031(11) 0.003(9) -0.022(11)
C34B 0.030(9) 0.049(15) 0.038(13) 0.022(9) 0.012(8) 0.010(10)
C35B 0.031(5) 0.033(6) 0.050(8) 0.005(4) 0.002(5) -0.007(6)
C36B 0.029(14) 0.17(4) 0.21(4) -0.011(17) 0.020(18) -0.01(3)
N3B 0.039(5) 0.047(7) 0.051(8) 0.009(4) -0.001(4) -0.005(6)
O7B 0.048(12) 0.16(3) 0.071(18) -0.007(12) -0.006(9) -0.056(15)

loop_
_atom_type_symbol
_atom_type_description
_atom_type_scat_dispersion_real
_atom_type_scat_dispersion_imag
_atom_type_scat_source
C C 0.0181 0.0091 'International Tables Vol C Tables 4.2.6.8 and 6.1.1.4'
H H 0.0000 0.0000 'International Tables Vol C Tables 4.2.6.8 and 6.1.1.4'
N N 0.0311 0.0180 'International Tables Vol C Tables 4.2.6.8 and 6.1.1.4'
O O 0.0492 0.0322 'International Tables Vol C Tables 4.2.6.8 and 6.1.1.4'
S S 0.3331 0.5567 'International Tables Vol C Tables 4.2.6.8 and 6.1.1.4'
Ni Ni -3.0029 0.5091 'International Tables Vol C Tables 4.2.6.8 and 6.1.1.4'

loop_
_geom_angle_atom_site_label_1
_geom_angle_atom_site_label_2
_geom_angle_atom_site_label_3
_geom_angle
C12 Ni2 C13 42.44(12)
C12 Ni2 C25 107.68(12)
C13 Ni2 C25 144.03(12)
C12 Ni2 C29 146.24(13)
C13 Ni2 C29 110.51(13)
C25 Ni2 C29 104.00(14)
C12 Ni2 C32 111.38(12)
C13 Ni2 C32 150.92(12)
C25 Ni2 C32 37.97(12)
C29 Ni2 C32 86.93(13)
C12 Ni2 C28 153.85(12)
C13 Ni2 C28 114.64(13)
C25 Ni2 C28 86.83(13)
C29 Ni2 C28 37.84(14)
C32 Ni2 C28 93.53(13)
C1 C2 C3 119.5(3)
C1 C2 H2 120.3
C3 C2 H2 120.3
O2 S1 O1 117.55(16)
O2 S1 N1 111.15(13)
O1 S1 N1 109.39(14)
O2 S1 C10 112.30(16)
O1 S1 C10 110.14(15)
N1 S1 C10 93.75(13)
C11 N1 C7 118.8(2)
C11 N1 S1 128.95(19)
C7 N1 S1 112.14(18)
C6 C1 C2 119.5(3)
C6 C1 H1 120.2
C2 C1 H1 120.2
O6 S2 O5 118.0(2)
O6 S2 N2 110.30(15)
O5 S2 N2 108.91(17)
O6 S2 C15 112.40(19)
O5 S2 C15 110.53(18)
N2 S2 C15 94.05(13)
C4 C3 C2 121.1(3)
C4 C3 H3 119.4
C2 C3 H3 119.4
C1 C6 C5 120.8(3)
C1 C6 C7 128.5(3)
C5 C6 C7 110.7(3)
N1 C7 C6 113.4(2)
N1 C7 C8 107.3(2)
C6 C7 C8 104.6(2)
N1 C7 H7 110.4
C6 C7 H7 110.4
C8 C7 H7 110.4
C10 C8 C9 115.3(3)
C10 C8 C7 108.0(2)
C9 C8 C7 106.3(3)
C10 C8 H8 109.1
C9 C8 H8 109.1
C7 C8 H8 109.1
C14 N2 C17 119.2(2)
C14 N2 S2 128.9(2)
C17 N2 S2 111.75(18)
C3 C4 C5 119.6(3)
C3 C4 H4 120.2
C5 C4 H4 120.2
C6 C5 C4 119.5(3)
C6 C5 C9 112.1(3)
C4 C5 C9 128.4(3)
C5 C9 C8 104.4(2)
C5 C9 H9A 110.9
C8 C9 H9A 110.9
C5 C9 H9B 110.9
C8 C9 H9B 110.9
H9A C9 H9B 108.9
C8 C10 S1 104.1(2)
C8 C10 H10A 110.9
S1 C10 H10A 110.9
C8 C10 H10B 110.9
S1 C10 H10B 110.9
H10A C10 H10B 108.9
O3 C11 N1 117.8(2)
O3 C11 C12 124.3(3)
N1 C11 C12 117.8(2)
C13 C12 C11 118.6(3)
C13 C12 Ni2 69.78(17)
C11 C12 Ni2 104.33(19)
C13 C12 H12 117.8
C11 C12 H12 117.8
Ni2 C12 H12 117.8
C12 C13 C14 116.8(2)
C12 C13 Ni2 67.78(16)
C14 C13 Ni2 105.3(2)
C12 C13 H13 118.5
C14 C13 H13 118.5
Ni2 C13 H13 118.5
O4 C14 N2 118.3(3)
O4 C14 C13 123.4(3)
N2 C14 C13 118.3(2)
C16 C15 S2 104.2(2)
C16 C15 H15A 110.9
S2 C15 H15A 110.9
C16 C15 H15B 110.9
S2 C15 H15B 110.9
H15A C15 H15B 108.9
C15 C16 C18 114.3(3)
C15 C16 C17 108.9(2)
C18 C16 C17 107.3(3)
C15 C16 H16 108.7
C18 C16 H16 108.7
C17 C16 H16 108.7
N2 C17 C24 113.3(2)
N2 C17 C16 107.1(2)
C24 C17 C16 104.1(3)
N2 C17 H17 110.7
C24 C17 H17 110.7
C16 C17 H17 110.7
C19 C18 C16 104.6(3)
C19 C18 H18A 110.8
C16 C18 H18A 110.8
C19 C18 H18B 110.8
C16 C18 H18B 110.8
H18A C18 H18B 108.9
C24 C19 C20 120.8(3)
C24 C19 C18 111.6(3)
C20 C19 C18 127.6(3)
C21 C20 C19 118.8(4)
C21 C20 H20 120.6
C19 C20 H20 120.6
C20 C21 C22 121.2(4)
C20 C21 H21 119.4
C22 C21 H21 119.4
C23 C22 C21 120.3(4)
C23 C22 H22 119.8
C21 C22 H22 119.8
C22 C23 C24 118.3(4)
C22 C23 H23 120.8
C24 C23 H23 120.8
C19 C24 C23 120.5(3)
C19 C24 C17 111.7(3)
C23 C24 C17 127.8(3)
C32 C25 C26 126.7(3)
C32 C25 Ni2 72.90(18)
C26 C25 Ni2 103.6(2)
C32 C25 H25 114.6
C26 C25 H25 114.6
Ni2 C25 H25 114.6
C25 C26 C27 114.6(3)
C25 C26 H26A 108.6
C27 C26 H26A 108.6
C25 C26 H26B 108.6
C27 C26 H26B 108.6
H26A C26 H26B 107.6
C28 C27 C26 112.6(3)
C28 C27 H27A 109.1
C26 C27 H27A 109.1
C28 C27 H27B 109.1
C26 C27 H27B 109.1
H27A C27 H27B 107.8
C29 C28 C27 126.5(3)
C29 C28 Ni2 69.5(2)
C27 C28 Ni2 107.3(2)
C29 C28 H28 114.5
C27 C28 H28 114.5
Ni2 C28 H28 114.5
C28 C29 C30 126.2(3)
C28 C29 Ni2 72.63(19)
C30 C29 Ni2 103.7(2)
C28 C29 H29 114.8
C30 C29 H29 114.8
Ni2 C29 H29 114.8
C29 C30 C31 114.6(3)
C29 C30 H30A 108.6
C31 C30 H30A 108.6
C29 C30 H30B 108.6
C31 C30 H30B 108.6
H30A C30 H30B 107.6
C32 C31 C30 112.8(3)
C32 C31 H31A 109.0
C30 C31 H31A 109.0
C32 C31 H31B 109.0
C30 C31 H31B 109.0
H31A C31 H31B 107.8
C25 C32 C31 126.6(3)
C25 C32 Ni2 69.13(18)
C31 C32 Ni2 107.7(2)
C25 C32 H32 114.5
C31 C32 H32 114.5
Ni2 C32 H32 114.5
O7A C35A N3A 116.5(14)
O7A C35A C36A 125.7(15)
N3A C35A C36A 117.8(12)
C35A N3A C33A 124.7(10)
C35A N3A C34A 120.0(8)
C33A N3A C34A 114.4(9)
N3B C33B H33D 109.5
N3B C33B H33E 109.5
H33D C33B H33E 109.5
N3B C33B H33F 109.5
H33D C33B H33F 109.5
H33E C33B H33F 109.5
N3B C34B H34D 109.5
N3B C34B H34E 109.4
H34D C34B H34E 109.5
N3B C34B H34F 109.5
H34D C34B H34F 109.5
H34E C34B H34F 109.5
O7B C35B N3B 113.(2)
O7B C35B C36B 130.(3)
N3B C35B C36B 117.2(19)
C35B C36B H36D 109.5
C35B C36B H36E 109.5
H36D C36B H36E 109.5
C35B C36B H36F 109.5
H36D C36B H36F 109.5
H36E C36B H36F 109.5
C35B N3B C33B 123.7(16)
C35B N3B C34B 118.9(14)
C33B N3B C34B 117.4(17)

loop_
_geom_bond_atom_site_label_1
_geom_bond_atom_site_label_2
_geom_bond_distance
Ni2 C12 1.956(3)
Ni2 C13 1.983(3)
Ni2 C25 2.083(3)
Ni2 C29 2.093(3)
Ni2 C32 2.130(3)
Ni2 C28 2.132(3)
O2 S1 1.435(2)
C2 C1 1.392(5)
C2 C3 1.402(5)
C2 H2 0.95
S1 O1 1.438(3)
S1 N1 1.676(2)
S1 C10 1.766(3)
N1 C11 1.418(4)
N1 C7 1.483(4)
C1 C6 1.390(5)
C1 H1 0.95
S2 O6 1.428(3)
S2 O5 1.438(3)
S2 N2 1.675(2)
S2 C15 1.765(3)
C3 C4 1.377(6)
C3 H3 0.95
O3 C11 1.226(3)
C6 C5 1.398(4)
C6 C7 1.514(4)
C7 C8 1.570(4)
C7 H7 1.0
C8 C10 1.522(5)
C8 C9 1.555(5)
C8 H8 1.0
N2 C14 1.405(4)
N2 C17 1.487(4)
O4 C14 1.221(3)
C4 C5 1.398(5)
C4 H4 0.95
C5 C9 1.507(5)
C9 H9A 0.99
C9 H9B 0.99
C10 H10A 0.99
C10 H10B 0.99
C11 C12 1.455(4)
C12 C13 1.426(4)
C12 H12 1.0
C13 C14 1.468(4)
C13 H13 1.0
C15 C16 1.522(5)
C15 H15A 0.99
C15 H15B 0.99
C16 C18 1.538(5)
C16 C17 1.571(4)
C16 H16 1.0
C17 C24 1.508(5)
C17 H17 1.0
C18 C19 1.516(5)
C18 H18A 0.99
C18 H18B 0.99
C19 C24 1.388(5)
C19 C20 1.389(6)
C20 C21 1.367(6)
C20 H20 0.95
C21 C22 1.395(6)
C21 H21 0.95
C22 C23 1.391(6)
C22 H22 0.95
C23 C24 1.395(5)
C23 H23 0.95
C25 C32 1.371(5)
C25 C26 1.512(5)
C25 H25 1.0
C26 C27 1.523(5)
C26 H26A 0.99
C26 H26B 0.99
C27 C28 1.516(5)
C27 H27A 0.99
C27 H27B 0.99
C28 C29 1.371(5)
C28 H28 1.0
C29 C30 1.515(5)
C29 H29 1.0
C30 C31 1.537(5)
C30 H30A 0.99
C30 H30B 0.99
C31 C32 1.513(5)
C31 H31A 0.99
C31 H31B 0.99
C32 H32 1.0
C33A N3A 1.450(11)
C33A H33A 0.98
C33A H33B 0.98
C33A H33C 0.98
C34A N3A 1.463(12)
C34A H34A 0.98
C34A H34B 0.98
C34A H34C 0.98
C35A O7A 1.270(13)
C35A N3A 1.335(9)
C35A C36A 1.51(2)
C36A H36A 0.98
C36A H36B 0.98
C36A H36C 0.98
C33B N3B 1.446(14)
C33B H33D 0.98
C33B H33E 0.98
C33B H33F 0.98
C34B N3B 1.475(19)
C34B H34D 0.98
C34B H34E 0.98
C34B H34F 0.98
C35B O7B 1.276(18)
C35B N3B 1.354(12)
C35B C36B 1.48(2)
C36B H36D 0.98
C36B H36E 0.98
C36B H36F 0.98

loop_
_geom_torsion_atom_site_label_1
_geom_torsion_atom_site_label_2
_geom_torsion_atom_site_label_3
_geom_torsion_atom_site_label_4
_geom_torsion
O2 S1 N1 C11 -32.4(3)
O1 S1 N1 C11 99.0(3)
C10 S1 N1 C11 -148.1(3)
O2 S1 N1 C7 144.0(2)
O1 S1 N1 C7 -84.6(2)
C10 S1 N1 C7 28.3(2)
C3 C2 C1 C6 0.5(5)
C1 C2 C3 C4 -0.7(5)
C2 C1 C6 C5 -0.1(4)
C2 C1 C6 C7 178.1(3)
C11 N1 C7 C6 -78.9(3)
S1 N1 C7 C6 104.3(2)
C11 N1 C7 C8 166.1(2)
S1 N1 C7 C8 -10.7(3)
C1 C6 C7 N1 72.2(4)
C5 C6 C7 N1 -109.4(3)
C1 C6 C7 C8 -171.2(3)
C5 C6 C7 C8 7.2(3)
N1 C7 C8 C10 -16.2(3)
C6 C7 C8 C10 -136.9(3)
N1 C7 C8 C9 108.0(3)
C6 C7 C8 C9 -12.8(3)
O6 S2 N2 C14 -37.5(3)
O5 S2 N2 C14 93.5(3)
C15 S2 N2 C14 -153.2(3)
O6 S2 N2 C17 146.0(2)
O5 S2 N2 C17 -83.0(3)
C15 S2 N2 C17 30.3(3)
C2 C3 C4 C5 0.5(5)
C1 C6 C5 C4 -0.1(4)
C7 C6 C5 C4 -178.6(3)
C1 C6 C5 C9 -179.9(3)
C7 C6 C5 C9 1.6(4)
C3 C4 C5 C6 -0.1(5)
C3 C4 C5 C9 179.6(3)
C6 C5 C9 C8 -9.7(4)
C4 C5 C9 C8 170.5(3)
C10 C8 C9 C5 133.1(3)
C7 C8 C9 C5 13.6(3)
C9 C8 C10 S1 -84.2(3)
C7 C8 C10 S1 34.4(3)
O2 S1 C10 C8 -151.0(2)
O1 S1 C10 C8 75.9(2)
N1 S1 C10 C8 -36.3(2)
C7 N1 C11 O3 -2.5(4)
S1 N1 C11 O3 173.7(2)
C7 N1 C11 C12 174.7(3)
S1 N1 C11 C12 -9.1(4)
O3 C11 C12 C13 -1.5(4)
N1 C11 C12 C13 -178.5(3)
O3 C11 C12 Ni2 73.1(3)
N1 C11 C12 Ni2 -103.9(2)
C25 Ni2 C12 C13 -155.52(17)
C29 Ni2 C12 C13 45.4(3)
C32 Ni2 C12 C13 164.27(17)
C28 Ni2 C12 C13 -34.3(4)
C13 Ni2 C12 C11 -115.7(3)
C25 Ni2 C12 C11 88.8(2)
C29 Ni2 C12 C11 -70.2(3)
C32 Ni2 C12 C11 48.6(2)
C28 Ni2 C12 C11 -150.0(3)
C11 C12 C13 C14 -167.8(3)
Ni2 C12 C13 C14 96.5(3)
C11 C12 C13 Ni2 95.7(3)
C25 Ni2 C13 C12 42.2(3)
C29 Ni2 C13 C12 -154.99(17)
C32 Ni2 C13 C12 -31.3(3)
C28 Ni2 C13 C12 164.13(17)
C12 Ni2 C13 C14 -113.1(3)
C25 Ni2 C13 C14 -70.9(3)
C29 Ni2 C13 C14 91.9(2)
C32 Ni2 C13 C14 -144.4(2)
C28 Ni2 C13 C14 51.0(2)
C17 N2 C14 O4 -7.7(4)
S2 N2 C14 O4 176.1(2)
C17 N2 C14 C13 169.6(3)
S2 N2 C14 C13 -6.6(4)
C12 C13 C14 O4 -3.7(5)
Ni2 C13 C14 O4 68.7(3)
C12 C13 C14 N2 179.1(3)
Ni2 C13 C14 N2 -108.4(3)
O6 S2 C15 C16 -149.5(2)
O5 S2 C15 C16 76.3(3)
N2 S2 C15 C16 -35.6(2)
S2 C15 C16 C18 -88.6(3)
S2 C15 C16 C17 31.4(3)
C14 N2 C17 C24 -77.3(3)
S2 N2 C17 C24 99.6(3)
C14 N2 C17 C16 168.6(3)
S2 N2 C17 C16 -14.6(3)
C15 C16 C17 N2 -11.9(4)
C18 C16 C17 N2 112.3(3)
C15 C16 C17 C24 -132.1(3)
C18 C16 C17 C24 -7.9(3)
C15 C16 C18 C19 129.1(3)
C17 C16 C18 C19 8.2(4)
C16 C18 C19 C24 -5.7(4)
C16 C18 C19 C20 173.9(3)
C24 C19 C20 C21 -0.6(5)
C18 C19 C20 C21 179.8(4)
C19 C20 C21 C22 0.3(6)
C20 C21 C22 C23 1.1(6)
C21 C22 C23 C24 -2.1(5)
C20 C19 C24 C23 -0.4(5)
C18 C19 C24 C23 179.3(3)
C20 C19 C24 C17 -179.0(3)
C18 C19 C24 C17 0.7(4)
C22 C23 C24 C19 1.7(5)
C22 C23 C24 C17 -179.9(3)
N2 C17 C24 C19 -111.4(3)
C16 C17 C24 C19 4.6(3)
N2 C17 C24 C23 70.2(4)
C16 C17 C24 C23 -173.9(3)
C12 Ni2 C25 C32 -102.3(2)
C13 Ni2 C25 C32 -130.8(2)
C29 Ni2 C25 C32 65.8(2)
C28 Ni2 C25 C32 99.9(2)
C12 Ni2 C25 C26 133.0(2)
C13 Ni2 C25 C26 104.6(3)
C29 Ni2 C25 C26 -58.8(2)
C32 Ni2 C25 C26 -124.6(3)
C28 Ni2 C25 C26 -24.8(2)
C32 C25 C26 C27 -37.0(5)
Ni2 C25 C26 C27 41.7(3)
C25 C26 C27 C28 -40.3(4)
C26 C27 C28 C29 92.9(4)
C26 C27 C28 Ni2 15.9(3)
C12 Ni2 C28 C29 116.9(3)
C13 Ni2 C28 C29 92.2(2)
C25 Ni2 C28 C29 -117.8(2)
C32 Ni2 C28 C29 -80.4(2)
C12 Ni2 C28 C27 -119.7(3)
C13 Ni2 C28 C27 -144.5(2)
C25 Ni2 C28 C27 5.5(2)
C29 Ni2 C28 C27 123.3(3)
C32 Ni2 C28 C27 42.9(2)
C27 C28 C29 C30 -2.3(5)
Ni2 C28 C29 C30 94.5(3)
C27 C28 C29 Ni2 -96.8(3)
C12 Ni2 C29 C28 -135.0(2)
C13 Ni2 C29 C28 -104.1(2)
C25 Ni2 C29 C28 65.6(2)
C32 Ni2 C29 C28 99.8(2)
C12 Ni2 C29 C30 100.8(3)
C13 Ni2 C29 C30 131.7(2)
C25 Ni2 C29 C30 -58.6(3)
C32 Ni2 C29 C30 -24.4(2)
C28 Ni2 C29 C30 -124.2(3)
C28 C29 C30 C31 -37.8(5)
Ni2 C29 C30 C31 40.5(4)
C29 C30 C31 C32 -39.1(4)
C26 C25 C32 C31 -2.6(5)
Ni2 C25 C32 C31 -97.1(3)
C26 C25 C32 Ni2 94.5(3)
C30 C31 C32 C25 92.0(4)
C30 C31 C32 Ni2 15.2(3)
C12 Ni2 C32 C25 91.6(2)
C13 Ni2 C32 C25 113.7(3)
C29 Ni2 C32 C25 -117.5(2)
C28 Ni2 C32 C25 -80.3(2)
C12 Ni2 C32 C31 -145.2(2)
C13 Ni2 C32 C31 -123.1(3)
C25 Ni2 C32 C31 123.2(3)
C29 Ni2 C32 C31 5.6(2)
C28 Ni2 C32 C31 42.9(2)
O7A C35A N3A C33A 168.5(18)
C36A C35A N3A C33A -13.7(19)
O7A C35A N3A C34A 0.2(15)
C36A C35A N3A C34A 178.0(13)
O7B C35B N3B C33B 180.(3)
C36B C35B N3B C33B -2.(3)
O7B C35B N3B C34B 0.(3)
C36B C35B N3B C34B 179.(2)
